data_7210918
loop_
_publ_author_name
'Taouss, Christina'
'Thomas, Lena'
'Jones, Peter G.'

_publ_section_title
;
 Packing principles for urea and thiourea solvates: structures of
 urea&#x2009;:&#x2009;morpholine (1&#x2009;:&#x2009;1),
 urea&#x2009;:&#x2009;1,4-dioxane (1&#x2009;:&#x2009;1),
 thiourea&#x2009;:&#x2009;morpholine (4&#x2009;:&#x2009;3) and
 thiourea&#x2009;:&#x2009;1,4-dioxane (4&#x2009;:&#x2009;1)
;
_journal_issue 34
_journal_name_full CrystEngComm
_journal_page_first 6829
_journal_paper_doi 10.1039/c3ce40933c
_journal_volume 15
_journal_year 2013
_chemical_formula_sum 'C8 H24 N8 O2 S4'
_chemical_formula_weight 392.59
_chemical_name_systematic
;
?
;
_space_group_IT_number 14
_symmetry_cell_setting monoclinic
_symmetry_space_group_name_Hall '-P 2yn'
_symmetry_space_group_name_H-M 'P 1 21/n 1'
_atom_sites_solution_hydrogens geom
_atom_sites_solution_primary direct
_atom_sites_solution_secondary difmap
_audit_creation_method SHELXL-97
_cell_angle_alpha 90.00
_cell_angle_beta 94.022(3)
_cell_angle_gamma 90.00
_cell_formula_units_Z 2
_cell_length_a 9.4441(3)
_cell_length_b 7.1099(2)
_cell_length_c 13.7207(4)
_cell_measurement_reflns_used 8319
_cell_measurement_temperature 100(2)
_cell_measurement_theta_max 30.7567
_cell_measurement_theta_min 2.5321
_cell_volume 919.03(5)
_computing_cell_refinement
;
CrysAlisPro, Oxford Diffraction Ltd.,
Version 1.171.35.21 (release 20-01-2012 CrysAlis171 .NET)
(compiled Jan 23 2012,18:06:46)
;
_computing_data_collection
;
CrysAlisPro, Oxford Diffraction Ltd.,
Version 1.171.35.21 (release 20-01-2012 CrysAlis171 .NET)
(compiled Jan 23 2012,18:06:46)
;
_computing_data_reduction
;
CrysAlisPro, Oxford Diffraction Ltd.,
Version 1.171.35.21 (release 20-01-2012 CrysAlis171 .NET)
(compiled Jan 23 2012,18:06:46)
;
_computing_molecular_graphics 'Bruker XP'
_computing_publication_material SHELXL-97
_computing_structure_refinement 'SHELXL-97 (Sheldrick, 1997)'
_computing_structure_solution 'SHELXS-97 (Sheldrick, 1990)'
_diffrn_ambient_temperature 100(2)
_diffrn_detector_area_resol_mean 16.1419
_diffrn_measured_fraction_theta_full 0.985
_diffrn_measured_fraction_theta_max 0.964
_diffrn_measurement_device_type 'Oxford Diffraction Xcalibur, Eos'
_diffrn_measurement_method '\w scan'
_diffrn_radiation_monochromator graphite
_diffrn_radiation_source 'Enhance (Mo) X-ray Source'
_diffrn_radiation_type MoK\a
_diffrn_radiation_wavelength 0.71073
_diffrn_reflns_av_R_equivalents 0.0421
_diffrn_reflns_av_sigmaI/netI 0.0239
_diffrn_reflns_limit_h_max 13
_diffrn_reflns_limit_h_min -13
_diffrn_reflns_limit_k_max 10
_diffrn_reflns_limit_k_min -10
_diffrn_reflns_limit_l_max 19
_diffrn_reflns_limit_l_min -19
_diffrn_reflns_number 32417
_diffrn_reflns_theta_full 30.50
_diffrn_reflns_theta_max 30.83
_diffrn_reflns_theta_min 2.54
_exptl_absorpt_coefficient_mu 0.535
_exptl_absorpt_correction_T_max 1.00000
_exptl_absorpt_correction_T_min 0.96798
_exptl_absorpt_correction_type multi-scan
_exptl_absorpt_process_details
;
CrysAlisPro, Oxford Diffraction Ltd.,
Version 1.171.35.21 (release 20-01-2012 CrysAlis171 .NET)
(compiled Jan 23 2012,18:06:46)
;
_exptl_crystal_colour colourless
_exptl_crystal_density_diffrn 1.419
_exptl_crystal_density_meas ?
_exptl_crystal_density_method 'not measured'
_exptl_crystal_description plate
_exptl_crystal_F_000 416
_exptl_crystal_size_max 0.20
_exptl_crystal_size_mid 0.20
_exptl_crystal_size_min 0.02
_refine_diff_density_max 0.508
_refine_diff_density_min -0.228
_refine_diff_density_rms 0.055
_refine_ls_extinction_method none
_refine_ls_goodness_of_fit_ref 1.040
_refine_ls_hydrogen_treatment mixed
_refine_ls_matrix_type full
_refine_ls_number_parameters 132
_refine_ls_number_reflns 2784
_refine_ls_number_restraints 0
_refine_ls_restrained_S_all 1.040
_refine_ls_R_factor_all 0.0380
_refine_ls_R_factor_gt 0.0280
_refine_ls_shift/su_max 0.001
_refine_ls_shift/su_mean 0.000
_refine_ls_structure_factor_coef Fsqd
_refine_ls_weighting_details 'calc w=1/[\s^2^(Fo^2^)+(0.0250P)^2^+0.3515P] where P=(Fo^2^+2Fc^2^)/3'
_refine_ls_weighting_scheme calc
_refine_ls_wR_factor_gt 0.0578
_refine_ls_wR_factor_ref 0.0607
_reflns_number_gt 2370
_reflns_number_total 2784
_reflns_threshold_expression >2sigma(I)
_cod_data_source_file c3ce40933c.txt
_cod_data_source_block kungfu
_cod_depositor_comments
;
The following automatic conversions were performed:

'_exptl_crystal_density_meas' value 'not measured' was changed to '?'
- the value is perceived as not measured.

Automatic conversion script
Id: cif_fix_values 3008 2015-01-20 13:52:24Z robertas 
;
_cod_original_sg_symbol_H-M 'P 21/n'
_cod_database_code 7210918

loop_
_symmetry_equiv_pos_as_xyz
'x, y, z'
'-x+1/2, y+1/2, -z+1/2'
'-x, -y, -z'
'x-1/2, -y-1/2, z-1/2'

loop_
_atom_site_label
_atom_site_type_symbol
_atom_site_fract_x
_atom_site_fract_y
_atom_site_fract_z
_atom_site_U_iso_or_equiv
_atom_site_adp_type
_atom_site_occupancy
_atom_site_symmetry_multiplicity
_atom_site_calc_flag
_atom_site_refinement_flags
S1 S 0.47126(3) 0.66971(4) 0.19695(2) 0.01462(7) Uani 1 1 d .
N1 N 0.42581(12) 0.50493(16) 0.36597(8) 0.0206(2) Uani 1 1 d .
H01 H 0.3748(18) 0.452(2) 0.4056(12) 0.031(4) Uiso 1 1 d .
H02 H 0.5152(19) 0.507(2) 0.3764(12) 0.028(4) Uiso 1 1 d .
C2 C 0.36810(12) 0.56977(16) 0.28155(8) 0.0154(2) Uani 1 1 d .
N3 N 0.22826(11) 0.55883(16) 0.26421(9) 0.0213(2) Uani 1 1 d .
H03 H 0.1805(17) 0.495(2) 0.3007(12) 0.026(4) Uiso 1 1 d .
H04 H 0.1906(17) 0.587(2) 0.2073(12) 0.026(4) Uiso 1 1 d .
S1' S 0.78016(3) 0.49423(4) 0.42672(2) 0.01638(7) Uani 1 1 d .
N1' N 0.80186(11) 0.78215(15) 0.30524(7) 0.0171(2) Uani 1 1 d .
H01' H 0.8412(16) 0.878(2) 0.2854(11) 0.021(4) Uiso 1 1 d .
H02' H 0.7250(17) 0.751(2) 0.2803(11) 0.021(4) Uiso 1 1 d .
C2' C 0.86053(11) 0.68842(16) 0.38177(8) 0.0140(2) Uani 1 1 d .
N3' N 0.98342(11) 0.75135(16) 0.42220(8) 0.0203(2) Uani 1 1 d .
H04' H 1.0267(16) 0.692(2) 0.4678(11) 0.023(4) Uiso 1 1 d .
H03' H 1.0169(17) 0.847(2) 0.4014(11) 0.025(4) Uiso 1 1 d .
O1 O 0.08254(9) 0.60463(12) 0.07087(6) 0.01962(18) Uani 1 1 d .
C3 C 0.14759(12) 0.47717(17) 0.00639(9) 0.0180(2) Uani 1 1 d .
H3A H 0.1582 0.3519 0.0376 0.022 Uiso 1 1 calc R
H3B H 0.2433 0.5236 -0.0066 0.022 Uiso 1 1 calc R
C4 C -0.05756(13) 0.53939(18) 0.08848(9) 0.0190(2) Uani 1 1 d .
H4A H -0.1025 0.6285 0.1324 0.023 Uiso 1 1 calc R
H4B H -0.0510 0.4152 0.1212 0.023 Uiso 1 1 calc R

loop_
_atom_site_aniso_label
_atom_site_aniso_U_11
_atom_site_aniso_U_22
_atom_site_aniso_U_33
_atom_site_aniso_U_23
_atom_site_aniso_U_13
_atom_site_aniso_U_12
S1 0.01475(13) 0.01503(13) 0.01428(13) 0.00060(10) 0.00235(9) 0.00066(10)
N1 0.0200(5) 0.0227(5) 0.0194(5) 0.0062(4) 0.0029(4) -0.0024(4)
C2 0.0182(5) 0.0104(5) 0.0179(5) -0.0023(4) 0.0030(4) -0.0014(4)
N3 0.0164(5) 0.0243(6) 0.0233(6) 0.0032(4) 0.0017(4) -0.0062(4)
S1' 0.01606(13) 0.01505(14) 0.01786(14) 0.00365(10) -0.00002(10) -0.00135(10)
N1' 0.0163(5) 0.0180(5) 0.0166(5) 0.0042(4) -0.0003(4) -0.0020(4)
C2' 0.0144(5) 0.0145(5) 0.0136(5) -0.0003(4) 0.0044(4) 0.0017(4)
N3' 0.0172(5) 0.0209(5) 0.0222(5) 0.0081(4) -0.0033(4) -0.0047(4)
O1 0.0178(4) 0.0198(4) 0.0214(4) -0.0039(3) 0.0024(3) -0.0022(3)
C3 0.0155(5) 0.0177(6) 0.0209(6) 0.0017(4) 0.0035(4) 0.0011(4)
C4 0.0169(5) 0.0218(6) 0.0187(6) -0.0001(4) 0.0043(4) 0.0007(4)

loop_
_atom_type_symbol
_atom_type_description
_atom_type_scat_dispersion_real
_atom_type_scat_dispersion_imag
_atom_type_scat_source
C C 0.0033 0.0016 'International Tables Vol C Tables 4.2.6.8 and 6.1.1.4'
H H 0.0000 0.0000 'International Tables Vol C Tables 4.2.6.8 and 6.1.1.4'
N N 0.0061 0.0033 'International Tables Vol C Tables 4.2.6.8 and 6.1.1.4'
O O 0.0106 0.0060 'International Tables Vol C Tables 4.2.6.8 and 6.1.1.4'
S S 0.1246 0.1234 'International Tables Vol C Tables 4.2.6.8 and 6.1.1.4'

loop_
_geom_angle_atom_site_label_1
_geom_angle_atom_site_label_2
_geom_angle_atom_site_label_3
_geom_angle
_geom_angle_site_symmetry_3
N1 C2 N3 118.58(11) .
N1 C2 S1 120.98(9) .
N3 C2 S1 120.43(9) .
N3' C2' N1' 117.64(11) .
N3' C2' S1' 121.19(9) .
N1' C2' S1' 121.17(9) .
C3 O1 C4 109.80(9) .
O1 C3 C4 109.98(9) 3_565
O1 C4 C3 110.47(9) 3_565

loop_
_geom_bond_atom_site_label_1
_geom_bond_atom_site_label_2
_geom_bond_distance
_geom_bond_site_symmetry_2
S1 C2 1.7205(12) .
N1 C2 1.3276(16) .
C2 N3 1.3277(15) .
S1' C2' 1.7113(11) .
N1' C2' 1.3313(15) .
C2' N3' 1.3283(15) .
O1 C3 1.4345(14) .
O1 C4 1.4384(14) .
C3 C4 1.5085(17) 3_565
C4 C3 1.5085(17) 3_565

loop_
_geom_hbond_atom_site_label_D
_geom_hbond_atom_site_label_H
_geom_hbond_atom_site_label_A
_geom_hbond_distance_DH
_geom_hbond_distance_HA
_geom_hbond_distance_DA
_geom_hbond_angle_DHA
_geom_hbond_site_symmetry_A
N1 H01 O1 0.842(17) 2.516(17) 2.9778(14) 115.6(13) 2_545
N1 H01 S1' 0.842(17) 2.839(17) 3.5567(12) 144.4(14) 3_666
N1 H02 S1' 0.846(17) 2.550(18) 3.3924(12) 173.4(15) .
N3 H03 S1 0.832(17) 2.722(17) 3.4102(11) 141.2(14) 2_545
N3 H04 O1 0.859(17) 2.072(17) 2.9198(15) 169.0(16) .
N1' H01' S1 0.832(17) 2.726(16) 3.4920(12) 153.8(13) 2_655
N1' H02' S1 0.811(16) 2.646(16) 3.4561(11) 176.8(15) .
N3' H04' S1' 0.838(16) 2.608(16) 3.4179(11) 162.9(14) 3_766
N3' H03' S1 0.810(17) 2.668(17) 3.4353(12) 158.6(14) 2_655

loop_
_geom_torsion_atom_site_label_1
_geom_torsion_atom_site_label_2
_geom_torsion_atom_site_label_3
_geom_torsion_atom_site_label_4
_geom_torsion
_geom_torsion_site_symmetry_4
C4 O1 C3 C4 58.25(13) 3_565
C3 O1 C4 C3 -58.54(13) 3_565
